data_1535139
loop_
_publ_author_name
'Hatscher, S.T.'
'Urland, W.'

_publ_section_title
;
 Synthese und Kristallstrukturen von Bromid-Thiosilicaten Ln3 Br (Si S4)2
 der Lanthanide (Ln = La, Ce, Pr, Nd, Sm, Gd)
;
_journal_name_full 'Zeitschrift fuer Anorganische und Allgemeine Chemie'
_journal_page_first 608
_journal_page_last 611
_journal_volume 628
_journal_year 2002
_chemical_formula_sum 'Br S8 Si2 Sm3'
_chemical_name_systematic 'Sm3 Br (Si S4)2'
_space_group_IT_number 15
_symmetry_space_group_name_Hall '-C 2yc'
_symmetry_space_group_name_H-M 'C 1 2/c 1'
_cell_angle_alpha 90
_cell_angle_beta 98.28
_cell_angle_gamma 90
_cell_formula_units_Z 4
_cell_length_a 15.554
_cell_length_b 7.5847
_cell_length_c 10.7993
_cell_volume 1260.739
_citation_journal_id_ASTM ZAACAB
_cod_data_source_file Hatscher_ZAACAB_2002_313.cif
_cod_data_source_block Br1S8Si2Sm3
_cod_original_formula_sum 'Br1 S8 Si2 Sm3'
_cod_database_code 1535139

loop_
_symmetry_equiv_pos_as_xyz
x,y,z
-x,y,-z+1/2
-x,-y,-z
x,-y,z-1/2
x+1/2,y+1/2,z
-x+1/2,y+1/2,-z+1/2
-x+1/2,-y+1/2,-z
x+1/2,-y+1/2,z-1/2

loop_
_atom_site_label
_atom_site_type_symbol
_atom_site_fract_x
_atom_site_fract_y
_atom_site_fract_z
_atom_site_occupancy
_atom_site_U_iso_or_equiv
Sm2 Sm+3 0.5 0.11829 0.75 1 0.0
S4 S-2 0.14687 0.40475 -0.16543 1 0.0
Br1 Br-1 0 0.9887 0.25 1 0.0
Si1 Si+4 0.15841 0.4645 0.0267 1 0.0
S3 S-2 0.06582 0.66294 0.04206 1 0.0
S2 S-2 0.28384 0.56911 0.08619 1 0.0
S1 S-2 0.14319 0.24718 0.14211 1 0.0
Sm1 Sm+3 0.19632 0.12168 0.68191 1 0.0
